data_4112391
loop_
_publ_author_name
'Li-Ming Wu'
'Dong-Kyun Seo'

_publ_section_title
;
 Mn14Al56+xGe3-x (x= 0-0.6): A New Intermetallic Phase Containing
 Unprecedented "Half-Broken" Mackay Icosahedra as Building Units
;
_journal_name_full 'Journal of the American Chemical Society'
_journal_page_first 4398
_journal_page_last 4403
_journal_paper_doi 10.1021/ja039154f
_journal_volume 126
_journal_year 2004
_chemical_formula_sum 'Al56.61 Ge2.39 Mn14'
_chemical_formula_weight 2469.99
_chemical_name_systematic
; 
 ? 
;
_space_group_IT_number 147
_symmetry_cell_setting trigonal
_symmetry_space_group_name_Hall '-P 3'
_symmetry_space_group_name_H-M 'P -3'
_atom_sites_solution_hydrogens geom
_atom_sites_solution_primary direct
_atom_sites_solution_secondary difmap
_audit_creation_method SHELXL-97
_cell_angle_alpha 90.000(4)
_cell_angle_beta 90.000(4)
_cell_angle_gamma 120.000(4)
_cell_formula_units_Z 1
_cell_length_a 11.103(2)
_cell_length_b 11.103(2)
_cell_length_c 10.3537(19)
_cell_measurement_temperature 298(2)
_cell_volume 1105.4(3)
_computing_cell_refinement 'Bruker SMART'
_computing_data_collection 'Bruker SMART'
_computing_data_reduction 'Bruker SHELXTL'
_computing_molecular_graphics 'Bruker SHELXTL'
_computing_publication_material 'Bruker SHELXTL'
_computing_structure_refinement 'SHELXL-97 (Sheldrick, 1997)'
_computing_structure_solution 'SHELXS-97 (Sheldrick, 1990)'
_diffrn_ambient_temperature 298(2)
_diffrn_measured_fraction_theta_full 1.000
_diffrn_measured_fraction_theta_max 1.000
_diffrn_measurement_device_type 'CCD area detector'
_diffrn_measurement_method 'phi and omega scans'
_diffrn_radiation_monochromator graphite
_diffrn_radiation_source 'fine-focus sealed tube'
_diffrn_radiation_type MoK\a
_diffrn_radiation_wavelength 0.71073
_diffrn_reflns_av_R_equivalents 0.0540
_diffrn_reflns_av_sigmaI/netI 0.0445
_diffrn_reflns_limit_h_max 15
_diffrn_reflns_limit_h_min -15
_diffrn_reflns_limit_k_max 15
_diffrn_reflns_limit_k_min -15
_diffrn_reflns_limit_l_max 14
_diffrn_reflns_limit_l_min -14
_diffrn_reflns_number 13161
_diffrn_reflns_theta_full 30.00
_diffrn_reflns_theta_max 30.00
_diffrn_reflns_theta_min 1.97
_diffrn_standards_decay_% none
_diffrn_standards_interval_count none
_diffrn_standards_interval_time none
_diffrn_standards_number none
_exptl_absorpt_coefficient_mu 6.593
_exptl_absorpt_correction_type empirical
_exptl_absorpt_process_details 'SADABS (Sheldrick, 1996)'
_exptl_crystal_colour Silvery
_exptl_crystal_density_diffrn 3.710
_exptl_crystal_description Block
_exptl_crystal_F_000 1162
_exptl_crystal_size_max 0.08
_exptl_crystal_size_mid 0.06
_exptl_crystal_size_min 0.04
_refine_diff_density_max 0.898
_refine_diff_density_min -0.820
_refine_diff_density_rms 0.169
_refine_ls_extinction_coef 0.0040(2)
_refine_ls_extinction_expression Fc^*^=kFc[1+0.001xFc^2^\l^3^/sin(2\q)]^-1/4^
_refine_ls_extinction_method SHELXL
_refine_ls_goodness_of_fit_ref 1.077
_refine_ls_hydrogen_treatment mixed
_refine_ls_matrix_type full
_refine_ls_number_parameters 114
_refine_ls_number_reflns 2170
_refine_ls_number_restraints 1
_refine_ls_restrained_S_all 1.077
_refine_ls_R_factor_all 0.0454
_refine_ls_R_factor_gt 0.0376
_refine_ls_shift/su_max 0.000
_refine_ls_shift/su_mean 0.000
_refine_ls_structure_factor_coef Fsqd
_refine_ls_weighting_details 'calc w=1/[\s^2^(Fo^2^)+(0.0208P)^2^+0.0000P] where P=(Fo^2^+2Fc^2^)/3'
_refine_ls_weighting_scheme calc
_refine_ls_wR_factor_gt 0.0650
_refine_ls_wR_factor_ref 0.0679
_reflns_number_gt 1935
_reflns_number_total 2170
_reflns_threshold_expression >2sigma(I)
_cod_data_source_file ja039154fsi20031213_050213.cif
_cod_data_source_block w275
_cod_database_code 4112391

loop_
_symmetry_equiv_pos_as_xyz
'x, y, z'
'-y, x-y, z'
'-x+y, -x, z'
'-x, -y, -z'
'y, -x+y, -z'
'x-y, x, -z'

loop_
_atom_site_label
_atom_site_type_symbol
_atom_site_fract_x
_atom_site_fract_y
_atom_site_fract_z
_atom_site_U_iso_or_equiv
_atom_site_adp_type
_atom_site_occupancy
_atom_site_symmetry_multiplicity
_atom_site_calc_flag
_atom_site_refinement_flags
Mn1 Mn 0.3333 0.6667 0.44421(8) 0.00479(18) Uani 1 3 d S
Mn2 Mn 0.36059(5) 0.42289(5) 0.07088(5) 0.00568(12) Uani 1 1 d .
Mn3 Mn 0.25781(5) 0.04847(5) 0.33096(5) 0.00574(12) Uani 1 1 d .
Ge1 Ge 0.0000 0.0000 0.0000 0.00806(19) Uani 1 6 d S
Ge2 Ge 0.3333 0.6667 0.71973(8) 0.0108(2) Uani 0.694(3) 3 d SP
Al12 Al 0.3333 0.6667 0.71973(8) 0.0108(2) Uani 0.306(3) 3 d SP
Al1 Al 0.0000 0.0000 0.74460(18) 0.0099(4) Uani 1 3 d S
Al2 Al 0.26221(11) 0.13086(11) 0.08417(10) 0.0095(2) Uani 1 1 d .
Al3 Al 0.49286(11) 0.11534(11) 0.43725(10) 0.0102(2) Uani 1 1 d .
Al4 Al 0.13788(11) 0.41731(11) 0.45158(11) 0.0118(2) Uani 1 1 d .
Al5 Al 0.16840(12) 0.62538(12) 0.27216(11) 0.0125(2) Uani 1 1 d .
Al6 Al 0.19212(11) 0.51324(11) 0.01470(10) 0.0089(2) Uani 1 1 d .
Al7 Al 0.44846(11) 0.06404(11) 0.17190(10) 0.0095(2) Uani 1 1 d .
Al8 Al 0.40681(11) 0.30502(11) 0.26899(10) 0.0089(2) Uani 1 1 d .
Al9 Al 0.14509(11) 0.29951(12) 0.18758(10) 0.0110(2) Uani 1 1 d .
Al10 Al 0.16705(11) 0.19580(11) 0.42203(10) 0.0094(2) Uani 1 1 d .

loop_
_atom_site_aniso_label
_atom_site_aniso_U_11
_atom_site_aniso_U_22
_atom_site_aniso_U_33
_atom_site_aniso_U_23
_atom_site_aniso_U_13
_atom_site_aniso_U_12
Mn1 0.0044(3) 0.0044(3) 0.0055(4) 0.000 0.000 0.00221(13)
Mn2 0.0057(2) 0.0057(2) 0.0056(2) -0.00002(19) 0.00031(19) 0.0028(2)
Mn3 0.0055(2) 0.0057(2) 0.0060(2) 0.00029(19) 0.00050(19) 0.0028(2)
Ge1 0.0076(3) 0.0076(3) 0.0090(4) 0.000 0.000 0.00380(13)
Ge2 0.0091(3) 0.0091(3) 0.0143(4) 0.000 0.000 0.00455(14)
Al12 0.0091(3) 0.0091(3) 0.0143(4) 0.000 0.000 0.00455(14)
Al1 0.0094(6) 0.0094(6) 0.0109(9) 0.000 0.000 0.0047(3)
Al2 0.0083(5) 0.0106(5) 0.0087(5) -0.0005(4) -0.0005(4) 0.0040(4)
Al3 0.0093(5) 0.0097(5) 0.0115(5) -0.0025(4) -0.0022(4) 0.0045(4)
Al4 0.0078(5) 0.0082(5) 0.0178(6) -0.0029(4) 0.0000(4) 0.0027(4)
Al5 0.0134(6) 0.0153(6) 0.0100(5) -0.0022(4) -0.0058(4) 0.0081(5)
Al6 0.0084(5) 0.0082(5) 0.0110(5) -0.0006(4) 0.0002(4) 0.0047(4)
Al7 0.0108(5) 0.0129(5) 0.0069(5) 0.0003(4) 0.0003(4) 0.0074(5)
Al8 0.0088(5) 0.0078(5) 0.0090(5) 0.0011(4) 0.0007(4) 0.0034(4)
Al9 0.0080(5) 0.0134(6) 0.0100(5) 0.0014(4) 0.0021(4) 0.0041(4)
Al10 0.0122(5) 0.0115(5) 0.0076(5) -0.0007(4) -0.0005(4) 0.0083(5)

loop_
_atom_type_symbol
_atom_type_description
_atom_type_scat_dispersion_real
_atom_type_scat_dispersion_imag
_atom_type_scat_source
Al Al 0.0645 0.0514 'International Tables Vol C Tables 4.2.6.8 and 6.1.1.4'
Mn Mn 0.3368 0.7283 'International Tables Vol C Tables 4.2.6.8 and 6.1.1.4'
Ge Ge 0.1547 1.8001 'International Tables Vol C Tables 4.2.6.8 and 6.1.1.4'

loop_
_geom_angle_atom_site_label_1
_geom_angle_atom_site_label_2
_geom_angle_atom_site_label_3
_geom_angle
_geom_angle_site_symmetry_1
_geom_angle_site_symmetry_3
Al5 Mn1 Al5 72.12(5) . 3_565
Al5 Mn1 Al5 72.12(5) . 2_665
Al5 Mn1 Al5 72.12(5) 3_565 2_665
Al5 Mn1 Al4 72.78(4) . 3_565
Al5 Mn1 Al4 70.22(4) 3_565 3_565
Al5 Mn1 Al4 134.51(5) 2_665 3_565
Al5 Mn1 Al4 70.22(4) . .
Al5 Mn1 Al4 134.51(5) 3_565 .
Al5 Mn1 Al4 72.78(4) 2_665 .
Al4 Mn1 Al4 119.909(4) 3_565 .
Al5 Mn1 Al4 134.51(5) . 2_665
Al5 Mn1 Al4 72.78(4) 3_565 2_665
Al5 Mn1 Al4 70.22(4) 2_665 2_665
Al4 Mn1 Al4 119.909(4) 3_565 2_665
Al4 Mn1 Al4 119.909(4) . 2_665
Al5 Mn1 Al3 132.69(4) . 4_666
Al5 Mn1 Al3 76.20(4) 3_565 4_666
Al5 Mn1 Al3 128.80(4) 2_665 4_666
Al4 Mn1 Al3 63.82(4) 3_565 4_666
Al4 Mn1 Al3 149.28(5) . 4_666
Al4 Mn1 Al3 62.46(4) 2_665 4_666
Al5 Mn1 Al3 76.20(4) . 5_566
Al5 Mn1 Al3 128.80(4) 3_565 5_566
Al5 Mn1 Al3 132.69(4) 2_665 5_566
Al4 Mn1 Al3 62.46(4) 3_565 5_566
Al4 Mn1 Al3 63.82(4) . 5_566
Al4 Mn1 Al3 149.28(5) 2_665 5_566
Al3 Mn1 Al3 98.51(4) 4_666 5_566
Al5 Mn1 Al3 128.80(4) . 6_556
Al5 Mn1 Al3 132.69(4) 3_565 6_556
Al5 Mn1 Al3 76.20(4) 2_665 6_556
Al4 Mn1 Al3 149.28(5) 3_565 6_556
Al4 Mn1 Al3 62.46(4) . 6_556
Al4 Mn1 Al3 63.82(4) 2_665 6_556
Al3 Mn1 Al3 98.51(4) 4_666 6_556
Al3 Mn1 Al3 98.51(4) 5_566 6_556
Al5 Mn1 Ge2 137.18(3) . .
Al5 Mn1 Ge2 137.18(3) 3_565 .
Al5 Mn1 Ge2 137.18(3) 2_665 .
Al4 Mn1 Ge2 88.27(3) 3_565 .
Al4 Mn1 Ge2 88.27(3) . .
Al4 Mn1 Ge2 88.27(3) 2_665 .
Al3 Mn1 Ge2 61.02(3) 4_666 .
Al3 Mn1 Ge2 61.02(3) 5_566 .
Al3 Mn1 Ge2 61.02(3) 6_556 .
Al9 Mn2 Al5 69.83(4) . 2_665
Al9 Mn2 Al7 125.58(4) . 6
Al5 Mn2 Al7 144.51(4) 2_665 6
Al9 Mn2 Al6 126.15(4) . 2_665
Al5 Mn2 Al6 74.55(4) 2_665 2_665
Al7 Mn2 Al6 71.17(4) 6 2_665
Al9 Mn2 Al6 68.18(4) . .
Al5 Mn2 Al6 80.85(4) 2_665 .
Al7 Mn2 Al6 77.80(4) 6 .
Al6 Mn2 Al6 67.35(5) 2_665 .
Al9 Mn2 Al6 126.78(4) . 5
Al5 Mn2 Al6 130.38(4) 2_665 5
Al7 Mn2 Al6 70.00(4) 6 5
Al6 Mn2 Al6 107.03(3) 2_665 5
Al6 Mn2 Al6 147.09(2) . 5
Al9 Mn2 Al8 73.11(4) . .
Al5 Mn2 Al8 68.21(4) 2_665 .
Al7 Mn2 Al8 143.06(4) 6 .
Al6 Mn2 Al8 127.23(4) 2_665 .
Al6 Mn2 Al8 136.79(4) . .
Al6 Mn2 Al8 73.64(4) 5 .
Al9 Mn2 Al7 126.56(4) . 3_665
Al5 Mn2 Al7 67.11(4) 2_665 3_665
Al7 Mn2 Al7 107.84(3) 6 3_665
Al6 Mn2 Al7 69.20(3) 2_665 3_665
Al6 Mn2 Al7 131.24(4) . 3_665
Al6 Mn2 Al7 67.71(3) 5 3_665
Al8 Mn2 Al7 62.57(4) . 3_665
Al9 Mn2 Al2 65.97(4) . 6
Al5 Mn2 Al2 129.33(4) 2_665 6
Al7 Mn2 Al2 60.52(4) 6 6
Al6 Mn2 Al2 113.84(4) 2_665 6
Al6 Mn2 Al2 60.76(3) . 6
Al6 Mn2 Al2 96.34(4) 5 6
Al8 Mn2 Al2 118.55(4) . 6
Al7 Mn2 Al2 163.48(4) 3_665 6
Al9 Mn2 Al2 67.85(4) . .
Al5 Mn2 Al2 117.58(4) 2_665 .
Al7 Mn2 Al2 97.72(4) 6 .
Al6 Mn2 Al2 165.42(4) 2_665 .
Al6 Mn2 Al2 120.59(4) . .
Al6 Mn2 Al2 59.31(3) 5 .
Al8 Mn2 Al2 56.97(3) . .
Al7 Mn2 Al2 106.85(4) 3_665 .
Al2 Mn2 Al2 65.88(4) 6 .
Al9 Mn2 Mn2 178.13(4) . 4_665
Al5 Mn2 Mn2 109.50(4) 2_665 4_665
Al7 Mn2 Mn2 56.00(3) 6 4_665
Al6 Mn2 Mn2 54.84(3) 2_665 4_665
Al6 Mn2 Mn2 113.55(4) . 4_665
Al6 Mn2 Mn2 52.20(3) 5 4_665
Al8 Mn2 Mn2 105.02(3) . 4_665
Al7 Mn2 Mn2 51.85(3) 3_665 4_665
Al2 Mn2 Mn2 115.36(4) 6 4_665
Al2 Mn2 Mn2 111.31(3) . 4_665
Al9 Mn3 Al10 131.03(4) 3 .
Al9 Mn3 Al4 76.68(4) 3 3
Al10 Mn3 Al4 125.76(4) . 3
Al9 Mn3 Al8 126.85(4) 3 .
Al10 Mn3 Al8 67.25(4) . .
Al4 Mn3 Al8 139.60(4) 3 .
Al9 Mn3 Al3 119.22(4) 3 .
Al10 Mn3 Al3 109.43(4) . .
Al4 Mn3 Al3 61.83(4) 3 .
Al8 Mn3 Al3 77.78(4) . .
Al9 Mn3 Al7 71.13(4) 3 .
Al10 Mn3 Al7 140.56(4) . .
Al4 Mn3 Al7 87.73(4) 3 .
Al8 Mn3 Al7 73.59(4) . .
Al3 Mn3 Al7 65.20(4) . .
Al9 Mn3 Al10 122.90(4) 3 5_556
Al10 Mn3 Al10 60.81(4) . 5_556
Al4 Mn3 Al10 65.14(4) 3 5_556
Al8 Mn3 Al10 109.46(4) . 5_556
Al3 Mn3 Al10 78.10(4) . 5_556
Al7 Mn3 Al10 141.88(4) . 5_556
Al9 Mn3 Al10 66.06(4) 3 3
Al10 Mn3 Al10 86.42(5) . 3
Al4 Mn3 Al10 61.67(4) 3 3
Al8 Mn3 Al10 152.90(4) . 3
Al3 Mn3 Al10 119.06(4) . 3
Al7 Mn3 Al10 131.58(4) . 3
Al10 Mn3 Al10 58.98(4) 5_556 3
Al9 Mn3 Al2 68.63(4) 3 .
Al10 Mn3 Al2 94.59(4) . .
Al4 Mn3 Al2 138.57(4) 3 .
Al8 Mn3 Al2 59.65(3) . .
Al3 Mn3 Al2 117.48(4) . .
Al7 Mn3 Al2 60.43(4) . .
Al10 Mn3 Al2 155.01(4) 5_556 .
Al10 Mn3 Al2 119.27(4) 3 .
Al9 Mn3 Al1 70.18(4) 3 4
Al10 Mn3 Al1 60.89(4) . 4
Al4 Mn3 Al1 119.73(4) 3 4
Al8 Mn3 Al1 100.19(3) . 4
Al3 Mn3 Al1 169.69(5) . 4
Al7 Mn3 Al1 124.21(5) . 4
Al10 Mn3 Al1 93.26(5) 5_556 4
Al10 Mn3 Al1 59.22(3) 3 4
Al2 Mn3 Al1 68.80(4) . 4
Al1 Ge1 Al1 180.0 . 4
Al1 Ge1 Al2 70.93(2) . 4
Al1 Ge1 Al2 109.07(2) 4 4
Al1 Ge1 Al2 109.07(2) . .
Al1 Ge1 Al2 70.93(2) 4 .
Al2 Ge1 Al2 180.00(3) 4 .
Al1 Ge1 Al2 70.93(2) . 6
Al1 Ge1 Al2 109.07(2) 4 6
Al2 Ge1 Al2 109.87(2) 4 6
Al2 Ge1 Al2 70.13(2) . 6
Al1 Ge1 Al2 109.07(2) . 3
Al1 Ge1 Al2 70.93(2) 4 3
Al2 Ge1 Al2 70.13(2) 4 3
Al2 Ge1 Al2 109.87(2) . 3
Al2 Ge1 Al2 180.00(3) 6 3
Al1 Ge1 Al2 70.93(2) . 5
Al1 Ge1 Al2 109.07(2) 4 5
Al2 Ge1 Al2 109.87(2) 4 5
Al2 Ge1 Al2 70.13(2) . 5
Al2 Ge1 Al2 109.87(2) 6 5
Al2 Ge1 Al2 70.13(2) 3 5
Al1 Ge1 Al2 109.07(2) . 2
Al1 Ge1 Al2 70.93(2) 4 2
Al2 Ge1 Al2 70.13(2) 4 2
Al2 Ge1 Al2 109.87(2) . 2
Al2 Ge1 Al2 70.13(2) 6 2
Al2 Ge1 Al2 109.87(2) 3 2
Al2 Ge1 Al2 180.00(3) 5 2
Al8 Ge2 Al8 119.820(5) 5_566 6_556
Al8 Ge2 Al8 119.820(5) 5_566 4_666
Al8 Ge2 Al8 119.820(4) 6_556 4_666
Al8 Ge2 Al3 71.89(3) 5_566 5_566
Al8 Ge2 Al3 63.83(3) 6_556 5_566
Al8 Ge2 Al3 145.82(4) 4_666 5_566
Al8 Ge2 Al3 63.83(3) 5_566 4_666
Al8 Ge2 Al3 145.82(4) 6_556 4_666
Al8 Ge2 Al3 71.89(3) 4_666 4_666
Al3 Ge2 Al3 88.59(4) 5_566 4_666
Al8 Ge2 Al3 145.82(4) 5_566 6_556
Al8 Ge2 Al3 71.89(3) 6_556 6_556
Al8 Ge2 Al3 63.83(3) 4_666 6_556
Al3 Ge2 Al3 88.59(4) 5_566 6_556
Al3 Ge2 Al3 88.59(4) 4_666 6_556
Al8 Ge2 Mn1 92.44(3) 5_566 .
Al8 Ge2 Mn1 92.44(3) 6_556 .
Al8 Ge2 Mn1 92.44(3) 4_666 .
Al3 Ge2 Mn1 53.75(3) 5_566 .
Al3 Ge2 Mn1 53.75(3) 4_666 .
Al3 Ge2 Mn1 53.75(3) 6_556 .
Ge1 Al1 Al10 130.31(4) . 4
Ge1 Al1 Al10 130.31(4) . 6
Al10 Al1 Al10 82.65(6) 4 6
Ge1 Al1 Al10 130.31(4) . 5
Al10 Al1 Al10 82.65(6) 4 5
Al10 Al1 Al10 82.65(6) 6 5
Ge1 Al1 Mn3 106.54(4) . 6
Al10 Al1 Mn3 123.11(7) 4 6
Al10 Al1 Mn3 54.86(3) 6 6
Al10 Al1 Mn3 58.46(3) 5 6
Ge1 Al1 Mn3 106.54(4) . 5
Al10 Al1 Mn3 58.46(3) 4 5
Al10 Al1 Mn3 123.11(7) 6 5
Al10 Al1 Mn3 54.86(3) 5 5
Mn3 Al1 Mn3 112.24(3) 6 5
Ge1 Al1 Mn3 106.54(4) . 4
Al10 Al1 Mn3 54.86(3) 4 4
Al10 Al1 Mn3 58.46(3) 6 4
Al10 Al1 Mn3 123.11(7) 5 4
Mn3 Al1 Mn3 112.24(3) 6 4
Mn3 Al1 Mn3 112.24(3) 5 4
Ge1 Al1 Al9 76.30(4) . 5
Al10 Al1 Al9 138.29(5) 4 5
Al10 Al1 Al9 103.93(4) 6 5
Al10 Al1 Al9 58.16(3) 5 5
Mn3 Al1 Al9 49.10(2) 6 5
Mn3 Al1 Al9 85.36(2) 5 5
Mn3 Al1 Al9 159.69(3) 4 5
Ge1 Al1 Al9 76.30(4) . 4
Al10 Al1 Al9 58.16(3) 4 4
Al10 Al1 Al9 138.29(5) 6 4
Al10 Al1 Al9 103.93(4) 5 4
Mn3 Al1 Al9 159.69(3) 6 4
Mn3 Al1 Al9 49.10(2) 5 4
Mn3 Al1 Al9 85.36(2) 4 4
Al9 Al1 Al9 114.57(3) 5 4
Ge1 Al1 Al9 76.30(4) . 6
Al10 Al1 Al9 103.93(4) 4 6
Al10 Al1 Al9 58.16(3) 6 6
Al10 Al1 Al9 138.29(5) 5 6
Mn3 Al1 Al9 85.36(2) 6 6
Mn3 Al1 Al9 159.69(3) 5 6
Mn3 Al1 Al9 49.10(2) 4 6
Al9 Al1 Al9 114.57(3) 5 6
Al9 Al1 Al9 114.57(3) 4 6
Al8 Al2 Ge1 137.66(5) . .
Al8 Al2 Al7 71.59(4) . .
Ge1 Al2 Al7 137.97(5) . .
Al8 Al2 Mn3 57.39(4) . .
Ge1 Al2 Mn3 107.10(4) . .
Al7 Al2 Mn3 58.17(3) . .
Al8 Al2 Al6 71.94(4) . 5
Ge1 Al2 Al6 135.72(5) . 5
Al7 Al2 Al6 73.12(4) . 5
Mn3 Al2 Al6 117.15(5) . 5
Al8 Al2 Mn2 112.58(5) . 5
Ge1 Al2 Mn2 109.75(4) . 5
Al7 Al2 Mn2 55.20(3) . 5
Mn3 Al2 Mn2 111.04(4) . 5
Al6 Al2 Mn2 56.31(3) 5 5
Al8 Al2 Al9 130.43(5) . 5
Ge1 Al2 Al9 78.20(4) . 5
Al7 Al2 Al9 105.33(5) . 5
Mn3 Al2 Al9 160.86(5) . 5
Al6 Al2 Al9 60.61(4) 5 5
Mn2 Al2 Al9 50.74(3) 5 5
Al8 Al2 Mn2 56.85(3) . .
Ge1 Al2 Mn2 107.21(4) . .
Al7 Al2 Mn2 114.82(5) . .
Mn3 Al2 Mn2 111.14(4) . .
Al6 Al2 Mn2 55.88(3) 5 .
Mn2 Al2 Mn2 110.47(4) 5 .
Al9 Al2 Mn2 83.82(4) 5 .
Al8 Al2 Al9 106.78(5) . 3
Ge1 Al2 Al9 77.42(4) . 3
Al7 Al2 Al9 63.09(4) . 3
Mn3 Al2 Al9 50.35(3) . 3
Al6 Al2 Al9 133.29(5) 5 3
Mn2 Al2 Al9 84.57(4) 5 3
Al9 Al2 Al9 115.50(5) 5 3
Mn2 Al2 Al9 160.64(5) . 3
Al8 Al2 Al9 64.57(4) . .
Ge1 Al2 Al9 75.99(3) . .
Al7 Al2 Al9 134.07(5) . .
Mn3 Al2 Al9 86.16(4) . .
Al6 Al2 Al9 104.38(5) 5 .
Mn2 Al2 Al9 158.15(5) 5 .
Al9 Al2 Al9 112.96(5) 5 .
Mn2 Al2 Al9 48.74(3) . .
Al9 Al2 Al9 117.23(6) 3 .
Mn1 Al3 Mn3 131.32(5) 4_666 .
Mn1 Al3 Al4 58.60(3) 4_666 5_556
Mn3 Al3 Al4 75.98(4) . 5_556
Mn1 Al3 Al4 147.68(6) 4_666 3
Mn3 Al3 Al4 58.20(4) . 3
Al4 Al3 Al4 106.77(6) 5_556 3
Mn1 Al3 Al4 57.93(3) 4_666 6_656
Mn3 Al3 Al4 170.18(5) . 6_656
Al4 Al3 Al4 111.23(6) 5_556 6_656
Al4 Al3 Al4 112.42(5) 3 6_656
Mn1 Al3 Al12 65.23(4) 4_666 4_666
Mn3 Al3 Al12 99.51(4) . 4_666
Al4 Al3 Al12 88.59(4) 5_556 4_666
Al4 Al3 Al12 146.90(5) 3 4_666
Al4 Al3 Al12 87.56(4) 6_656 4_666
Mn1 Al3 Ge2 65.23(4) 4_666 4_666
Mn3 Al3 Ge2 99.51(4) . 4_666
Al4 Al3 Ge2 88.59(4) 5_556 4_666
Al4 Al3 Ge2 146.90(5) 3 4_666
Al4 Al3 Ge2 87.56(4) 6_656 4_666
Al12 Al3 Ge2 0.00(3) 4_666 4_666
Mn1 Al3 Al7 129.97(5) 4_666 .
Mn3 Al3 Al7 58.13(3) . .
Al4 Al3 Al7 119.16(5) 5_556 .
Al4 Al3 Al7 82.22(5) 3 .
Al4 Al3 Al7 120.25(5) 6_656 .
Al12 Al3 Al7 64.75(4) 4_666 .
Ge2 Al3 Al7 64.75(4) 4_666 .
Mn1 Al3 Al8 95.79(4) 4_666 2_655
Mn3 Al3 Al8 115.26(5) . 2_655
Al4 Al3 Al8 145.42(5) 5_556 2_655
Al4 Al3 Al8 106.61(5) 3 2_655
Al4 Al3 Al8 62.87(4) 6_656 2_655
Al12 Al3 Al8 58.01(3) 4_666 2_655
Ge2 Al3 Al8 58.01(3) 4_666 2_655
Al7 Al3 Al8 57.50(4) . 2_655
Mn1 Al3 Al3 105.70(6) 4_666 4_656
Mn3 Al3 Al3 115.15(6) . 4_656
Al4 Al3 Al3 125.83(6) 5_556 4_656
Al4 Al3 Al3 57.02(4) 3 4_656
Al4 Al3 Al3 55.39(4) 6_656 4_656
Al12 Al3 Al3 135.01(6) 4_666 4_656
Ge2 Al3 Al3 135.01(6) 4_666 4_656
Al7 Al3 Al3 109.67(6) . 4_656
Al8 Al3 Al3 80.83(5) 2_655 4_656
Mn1 Al4 Mn3 148.08(6) . 2
Mn1 Al4 Al3 58.94(4) . 6_556
Mn3 Al4 Al3 138.16(5) 2 6_556
Mn1 Al4 Al3 116.38(5) . 2
Mn3 Al4 Al3 59.97(4) 2 2
Al3 Al4 Al3 155.43(5) 6_556 2
Mn1 Al4 Al10 125.21(5) . .
Mn3 Al4 Al10 61.33(3) 2 .
Al3 Al4 Al10 76.86(5) 6_556 .
Al3 Al4 Al10 117.04(5) 2 .
Mn1 Al4 Al3 58.26(3) . 5_566
Mn3 Al4 Al3 127.46(5) 2 5_566
Al3 Al4 Al3 92.91(6) 6_556 5_566
Al3 Al4 Al3 67.58(5) 2 5_566
Al10 Al4 Al3 161.10(6) . 5_566
Mn1 Al4 Al10 152.72(6) . 6_556
Mn3 Al4 Al10 59.18(4) 2 6_556
Al3 Al4 Al10 100.08(5) 6_556 6_556
Al3 Al4 Al10 74.72(4) 2 6_556
Al10 Al4 Al10 57.06(5) . 6_556
Al3 Al4 Al10 110.50(5) 5_566 6_556
Mn1 Al4 Al5 53.31(4) . .
Mn3 Al4 Al5 97.45(5) 2 .
Al3 Al4 Al5 109.66(5) 6_556 .
Al3 Al4 Al5 77.44(4) 2 .
Al10 Al4 Al5 131.00(5) . .
Al3 Al4 Al5 67.27(4) 5_566 .
Al10 Al4 Al5 150.21(5) 6_556 .
Mn1 Al4 Al8 95.71(5) . 6_556
Mn3 Al4 Al8 114.85(5) 2 6_556
Al3 Al4 Al8 71.00(4) 6_556 6_556
Al3 Al4 Al8 86.28(5) 2 6_556
Al10 Al4 Al8 98.94(5) . 6_556
Al3 Al4 Al8 62.43(4) 5_566 6_556
Al10 Al4 Al8 58.86(4) 6_556 6_556
Al5 Al4 Al8 129.62(5) . 6_556
Mn1 Al4 Al5 52.11(3) . 2_665
Mn3 Al4 Al5 104.52(5) 2 2_665
Al3 Al4 Al5 66.55(4) 6_556 2_665
Al3 Al4 Al5 132.30(6) 2 2_665
Al10 Al4 Al5 82.69(4) . 2_665
Al3 Al4 Al5 108.06(5) 5_566 2_665
Al10 Al4 Al5 139.73(5) 6_556 2_665
Al5 Al4 Al5 59.16(5) . 2_665
Al8 Al4 Al5 135.94(5) 6_556 2_665
Mn1 Al5 Mn2 163.39(6) . 3_565
Mn1 Al5 Al9 116.22(5) . 3_565
Mn2 Al5 Al9 54.54(3) 3_565 3_565
Mn1 Al5 Al7 133.90(5) . 2
Mn2 Al5 Al7 60.31(3) 3_565 2
Al9 Al5 Al7 108.05(5) 3_565 2
Mn1 Al5 Al8 133.00(5) . 3_565
Mn2 Al5 Al8 58.93(3) 3_565 3_565
Al9 Al5 Al8 64.57(4) 3_565 3_565
Al7 Al5 Al8 57.95(4) 2 3_565
Mn1 Al5 Al4 56.47(3) . .
Mn2 Al5 Al4 138.07(5) 3_565 .
Al9 Al5 Al4 155.90(5) 3_565 .
Al7 Al5 Al4 77.87(4) 2 .
Al8 Al5 Al4 102.45(5) 3_565 .
Mn1 Al5 Al5 53.94(2) . 3_565
Mn2 Al5 Al5 109.44(4) 3_565 3_565
Al9 Al5 Al5 79.58(6) 3_565 3_565
Al7 Al5 Al5 152.29(4) 2 3_565
Al8 Al5 Al5 142.34(7) 3_565 3_565
Al4 Al5 Al5 106.30(4) . 3_565
Mn1 Al5 Al5 53.94(2) . 2_665
Mn2 Al5 Al5 120.70(3) 3_565 2_665
Al9 Al5 Al5 135.74(5) 3_565 2_665
Al7 Al5 Al5 101.27(6) 2 2_665
Al8 Al5 Al5 157.65(7) 3_565 2_665
Al4 Al5 Al5 61.98(4) . 2_665
Al5 Al5 Al5 60.0 3_565 2_665
Mn1 Al5 Al4 55.12(3) . 3_565
Mn2 Al5 Al4 118.90(5) 3_565 3_565
Al9 Al5 Al4 64.45(4) 3_565 3_565
Al7 Al5 Al4 148.72(5) 2 3_565
Al8 Al5 Al4 93.68(4) 3_565 3_565
Al4 Al5 Al4 98.03(6) . 3_565
Al5 Al5 Al4 58.86(4) 3_565 3_565
Al5 Al5 Al4 103.96(4) 2_665 3_565
Mn2 Al6 Mn2 152.13(5) 3_565 .
Mn2 Al6 Mn2 72.97(3) 3_565 6
Mn2 Al6 Mn2 125.41(5) . 6
Mn2 Al6 Al2 137.42(5) 3_565 6
Mn2 Al6 Al2 62.93(3) . 6
Mn2 Al6 Al2 64.81(4) 6 6
Mn2 Al6 Al9 113.90(5) 3_565 .
Mn2 Al6 Al9 52.74(3) . .
Mn2 Al6 Al9 89.09(4) 6 .
Al2 Al6 Al9 61.78(4) 6 .
Mn2 Al6 Al6 115.61(4) 3_565 2_665
Mn2 Al6 Al6 55.27(4) . 2_665
Mn2 Al6 Al6 160.06(3) 6 2_665
Al2 Al6 Al6 106.20(6) 6 2_665
Al9 Al6 Al6 102.40(5) . 2_665
Mn2 Al6 Al6 57.38(4) 3_565 3_565
Mn2 Al6 Al6 113.57(4) . 3_565
Mn2 Al6 Al6 120.35(6) 6 3_565
Al2 Al6 Al6 154.76(4) 6 3_565
Al9 Al6 Al6 138.39(3) . 3_565
Al6 Al6 Al6 60.0 2_665 3_565
Mn2 Al6 Al7 54.40(3) 3_565 5_565
Mn2 Al6 Al7 151.42(5) . 5_565
Mn2 Al6 Al7 56.93(3) 6 5_565
Al2 Al6 Al7 103.21(5) 6 5_565
Al9 Al6 Al7 145.49(5) . 5_565
Al6 Al6 Al7 111.86(4) 2_665 5_565
Al6 Al6 Al7 67.54(4) 3_565 5_565
Mn2 Al6 Al7 57.58(3) 3_565 2
Mn2 Al6 Al7 113.30(4) . 2
Mn2 Al6 Al7 53.59(3) 6 2
Al2 Al6 Al7 91.48(4) 6 2
Al9 Al6 Al7 60.77(4) . 2
Al6 Al6 Al7 146.34(3) 2_665 2
Al6 Al6 Al7 111.52(5) 3_565 2
Al7 Al6 Al7 90.83(4) 5_565 2
Mn2 Al7 Mn3 122.73(5) 5 .
Mn2 Al7 Mn2 72.16(3) 5 2_655
Mn3 Al7 Mn2 147.16(5) . 2_655
Mn2 Al7 Al2 64.28(4) 5 .
Mn3 Al7 Al2 61.41(4) . .
Mn2 Al7 Al2 134.68(5) 2_655 .
Mn2 Al7 Al8 117.70(5) 5 2_655
Mn3 Al7 Al8 119.43(5) . 2_655
Mn2 Al7 Al8 57.87(3) 2_655 2_655
Al2 Al7 Al8 158.50(5) . 2_655
Mn2 Al7 Al3 170.05(5) 5 .
Mn3 Al7 Al3 56.66(3) . .
Mn2 Al7 Al3 113.95(5) 2_655 .
Al2 Al7 Al3 110.98(5) . .
Al8 Al7 Al3 63.17(4) 2_655 .
Mn2 Al7 Al5 114.39(5) 5 3
Mn3 Al7 Al5 95.95(4) . 3
Mn2 Al7 Al5 52.58(3) 2_655 3
Al2 Al7 Al5 139.44(5) . 3
Al8 Al7 Al5 61.24(4) 2_655 3
Al3 Al7 Al5 75.08(4) . 3
Mn2 Al7 Al9 88.42(4) 5 3
Mn3 Al7 Al9 50.65(3) . 3
Mn2 Al7 Al9 106.51(4) 2_655 3
Al2 Al7 Al9 61.81(4) . 3
Al8 Al7 Al9 137.36(5) 2_655 3
Al3 Al7 Al9 96.93(4) . 3
Al5 Al7 Al9 77.74(4) 3 3
Mn2 Al7 Al6 54.43(3) 5 6_655
Mn3 Al7 Al6 157.44(5) . 6_655
Mn2 Al7 Al6 55.36(3) 2_655 6_655
Al2 Al7 Al6 104.38(5) . 6_655
Al8 Al7 Al6 66.86(4) 2_655 6_655
Al3 Al7 Al6 121.59(5) . 6_655
Al5 Al7 Al6 105.33(5) 3 6_655
Al9 Al7 Al6 141.10(5) 3 6_655
Mn2 Al7 Al6 56.41(3) 5 3
Mn3 Al7 Al6 107.53(4) . 3
Mn2 Al7 Al6 53.22(3) 2_655 3
Al2 Al7 Al6 90.90(4) . 3
Al8 Al7 Al6 108.04(5) 2_655 3
Al3 Al7 Al6 133.47(5) . 3
Al5 Al7 Al6 62.70(4) 3 3
Al9 Al7 Al6 57.12(4) 3 3
Al6 Al7 Al6 89.17(4) 6_655 3
Mn2 Al7 Al12 114.53(4) 5 4_666
Mn3 Al7 Al12 93.12(4) . 4_666
Mn2 Al7 Al12 107.21(4) 2_655 4_666
Al2 Al7 Al12 101.73(4) . 4_666
Al8 Al7 Al12 57.23(3) 2_655 4_666
Al3 Al7 Al12 56.80(3) . 4_666
Al5 Al7 Al12 113.42(4) 3 4_666
Al9 Al7 Al12 143.68(5) 3 4_666
Al6 Al7 Al12 71.77(4) 6_655 4_666
Al6 Al7 Al12 159.16(5) 3 4_666
Mn3 Al8 Mn2 125.00(4) . .
Mn3 Al8 Al2 62.96(4) . .
Mn2 Al8 Al2 66.18(4) . .
Mn3 Al8 Al12 100.04(4) . 4_666
Mn2 Al8 Al12 115.70(4) . 4_666
Al2 Al8 Al12 109.67(5) . 4_666
Mn3 Al8 Ge2 100.04(4) . 4_666
Mn2 Al8 Ge2 115.70(4) . 4_666
Al2 Al8 Ge2 109.67(5) . 4_666
Al12 Al8 Ge2 0.00(3) 4_666 4_666
Mn3 Al8 Al7 162.85(5) . 3_665
Mn2 Al8 Al7 59.56(3) . 3_665
Al2 Al8 Al7 111.63(5) . 3_665
Al12 Al8 Al7 65.54(3) 4_666 3_665
Ge2 Al8 Al7 65.54(3) 4_666 3_665
Mn3 Al8 Al10 55.29(3) . .
Mn2 Al8 Al10 106.16(4) . .
Al2 Al8 Al10 89.69(5) . .
Al12 Al8 Al10 137.99(5) 4_666 .
Ge2 Al8 Al10 137.99(5) 4_666 .
Al7 Al8 Al10 141.75(5) 3_665 .
Mn3 Al8 Al5 136.15(5) . 2_665
Mn2 Al8 Al5 52.86(3) . 2_665
Al2 Al8 Al5 112.29(5) . 2_665
Al12 Al8 Al5 120.50(4) 4_666 2_665
Ge2 Al8 Al5 120.50(4) 4_666 2_665
Al7 Al8 Al5 60.82(4) 3_665 2_665
Al10 Al8 Al5 82.05(4) . 2_665
Mn3 Al8 Al3 122.29(5) . 3_665
Mn2 Al8 Al3 112.07(4) . 3_665
Al2 Al8 Al3 166.45(5) . 3_665
Al12 Al8 Al3 58.16(3) 4_666 3_665
Ge2 Al8 Al3 58.16(3) 4_666 3_665
Al7 Al8 Al3 59.34(4) 3_665 3_665
Al10 Al8 Al3 103.49(5) . 3_665
Al5 Al8 Al3 73.30(4) 2_665 3_665
Mn3 Al8 Al4 71.20(4) . 5_556
Mn2 Al8 Al4 148.61(5) . 5_556
Al2 Al8 Al4 133.79(5) . 5_556
Al12 Al8 Al4 82.99(4) 4_666 5_556
Ge2 Al8 Al4 82.99(4) 4_666 5_556
Al7 Al8 Al4 113.94(5) 3_665 5_556
Al10 Al8 Al4 58.12(4) . 5_556
Al5 Al8 Al4 96.26(4) 2_665 5_556
Al3 Al8 Al4 54.70(4) 3_665 5_556
Mn3 Al8 Al9 88.12(4) . .
Mn2 Al8 Al9 50.17(3) . .
Al2 Al8 Al9 63.24(4) . .
Al12 Al8 Al9 165.37(5) 4_666 .
Ge2 Al8 Al9 165.37(5) 4_666 .
Al7 Al8 Al9 104.13(5) 3_665 .
Al10 Al8 Al9 56.50(4) . .
Al5 Al8 Al9 56.64(4) 2_665 .
Al3 Al8 Al9 126.95(5) 3_665 .
Al4 Al8 Al9 111.27(5) 5_556 .
Mn3 Al9 Mn2 169.79(6) 2 .
Mn3 Al9 Al10 61.58(4) 2 .
Mn2 Al9 Al10 114.26(5) . .
Mn3 Al9 Al5 114.17(5) 2 2_665
Mn2 Al9 Al5 55.62(4) . 2_665
Al10 Al9 Al5 84.19(4) . 2_665
Mn3 Al9 Al6 120.03(5) 2 .
Mn2 Al9 Al6 59.08(3) . .
Al10 Al9 Al6 154.12(5) . .
Al5 Al9 Al6 71.63(4) 2_665 .
Mn3 Al9 Al2 125.83(5) 2 6
Mn2 Al9 Al2 63.28(4) . 6
Al10 Al9 Al2 145.50(5) . 6
Al5 Al9 Al2 114.32(5) 2_665 6
Al6 Al9 Al2 57.61(4) . 6
Mn3 Al9 Al2 61.02(4) 2 2
Mn2 Al9 Al2 127.97(5) . 2
Al10 Al9 Al2 110.18(5) . 2
Al5 Al9 Al2 155.63(5) 2_665 2
Al6 Al9 Al2 89.94(4) . 2
Al2 Al9 Al2 64.83(4) 6 2
Mn3 Al9 Al7 58.22(3) 2 2
Mn2 Al9 Al7 120.96(5) . 2
Al10 Al9 Al7 115.88(5) . 2
Al5 Al9 Al7 101.23(5) 2_665 2
Al6 Al9 Al7 62.11(4) . 2
Al2 Al9 Al7 89.92(4) 6 2
Al2 Al9 Al7 55.10(4) 2 2
Mn3 Al9 Al2 123.26(5) 2 .
Mn2 Al9 Al2 63.41(4) . .
Al10 Al9 Al2 84.00(4) . .
Al5 Al9 Al2 104.52(5) 2_665 .
Al6 Al9 Al2 110.44(5) . .
Al2 Al9 Al2 63.76(4) 6 .
Al2 Al9 Al2 96.71(5) 2 .
Al7 Al9 Al2 148.94(5) 2 .
Mn3 Al9 Al1 60.72(3) 2 4
Mn2 Al9 Al1 125.86(5) . 4
Al10 Al9 Al1 55.48(4) . 4
Al5 Al9 Al1 137.59(5) 2_665 4
Al6 Al9 Al1 150.10(6) . 4
Al2 Al9 Al1 96.42(5) 6 4
Al2 Al9 Al1 63.62(4) 2 4
Al7 Al9 Al1 107.58(4) 2 4
Al2 Al9 Al1 62.66(4) . 4
Mn3 Al9 Al8 119.68(5) 2 .
Mn2 Al9 Al8 56.72(3) . .
Al10 Al9 Al8 58.13(4) . .
Al5 Al9 Al8 58.80(4) 2_665 .
Al6 Al9 Al8 113.19(5) . .
Al2 Al9 Al8 105.23(5) 6 .
Al2 Al9 Al8 145.49(5) 2 .
Al7 Al9 Al8 158.47(5) 2 .
Al2 Al9 Al8 52.19(3) . .
Al1 Al9 Al8 86.20(4) 4 .
Mn3 Al10 Al10 137.90(4) . 6_556
Mn3 Al10 Al10 62.13(3) . 5_556
Al10 Al10 Al10 85.41(6) 6_556 5_556
Mn3 Al10 Mn3 117.48(4) . 6_556
Al10 Al10 Mn3 57.06(5) 6_556 6_556
Al10 Al10 Mn3 60.82(5) 5_556 6_556
Mn3 Al10 Mn3 125.16(5) . 2
Al10 Al10 Mn3 60.20(3) 6_556 2
Al10 Al10 Mn3 134.43(3) 5_556 2
Mn3 Al10 Mn3 112.33(4) 6_556 2
Mn3 Al10 Al4 158.01(6) . .
Al10 Al10 Al4 63.87(4) 6_556 .
Al10 Al10 Al4 134.90(7) 5_556 .
Mn3 Al10 Al4 74.56(4) 6_556 .
Mn3 Al10 Al4 57.00(3) 2 .
Mn3 Al10 Al1 64.24(3) . 4
Al10 Al10 Al1 95.96(4) 6_556 4
Al10 Al10 Al1 95.96(4) 5_556 4
Mn3 Al10 Al1 143.44(6) 6_556 4
Mn3 Al10 Al1 62.32(3) 2 4
Al4 Al10 Al1 118.21(5) . 4
Mn3 Al10 Al9 95.19(4) . .
Al10 Al10 Al9 110.88(5) 6_556 .
Al10 Al10 Al9 156.43(6) 5_556 .
Mn3 Al10 Al9 142.26(5) 6_556 .
Mn3 Al10 Al9 52.36(3) 2 .
Al4 Al10 Al9 68.66(4) . .
Al1 Al10 Al9 66.36(4) 4 .
Mn3 Al10 Al4 74.50(4) . 5_556
Al10 Al10 Al4 112.60(6) 6_556 5_556
Al10 Al10 Al4 59.07(4) 5_556 5_556
Mn3 Al10 Al4 55.69(3) 6_556 5_556
Mn3 Al10 Al4 158.60(5) 2 5_556
Al4 Al10 Al4 101.60(4) . 5_556
Al1 Al10 Al4 138.51(5) 4 5_556
Al9 Al10 Al4 124.01(5) . 5_556
Mn3 Al10 Al8 57.46(3) . .
Al10 Al10 Al8 164.05(5) 6_556 .
Al10 Al10 Al8 103.38(5) 5_556 .
Mn3 Al10 Al8 115.49(5) 6_556 .
Mn3 Al10 Al8 117.70(5) 2 .
Al4 Al10 Al8 101.19(5) . .
Al1 Al10 Al8 96.32(5) 4 .
Al9 Al10 Al8 65.37(4) . .
Al4 Al10 Al8 63.02(4) 5_556 .

loop_
_geom_bond_atom_site_label_1
_geom_bond_atom_site_label_2
_geom_bond_distance
_geom_bond_site_symmetry_2
Mn1 Al5 2.4285(13) .
Mn1 Al5 2.4285(13) 3_565
Mn1 Al5 2.4285(13) 2_665
Mn1 Al4 2.5244(12) 3_565
Mn1 Al4 2.5244(12) .
Mn1 Al4 2.5244(12) 2_665
Mn1 Al3 2.5334(12) 4_666
Mn1 Al3 2.5334(12) 5_566
Mn1 Al3 2.5334(12) 6_556
Mn1 Ge2 2.8527(13) .
Mn2 Al9 2.4050(12) .
Mn2 Al5 2.4370(12) 2_665
Mn2 Al7 2.5286(13) 6
Mn2 Al6 2.5295(12) 2_665
Mn2 Al6 2.5923(12) .
Mn2 Al6 2.6172(12) 5
Mn2 Al8 2.6183(12) .
Mn2 Al7 2.6658(12) 3_665
Mn2 Al2 2.7744(12) 6
Mn2 Al2 2.8607(13) .
Mn2 Mn2 3.0609(11) 4_665
Mn3 Al9 2.3819(12) 3
Mn3 Al10 2.4958(12) .
Mn3 Al4 2.5288(13) 3
Mn3 Al8 2.5593(13) .
Mn3 Al3 2.5760(12) .
Mn3 Al7 2.6186(12) .
Mn3 Al10 2.6290(12) 5_556
Mn3 Al10 2.6454(13) 3
Mn3 Al2 2.7063(12) .
Mn3 Al1 2.7488(8) 4
Ge1 Al1 2.6443(19) .
Ge1 Al1 2.6443(19) 4
Ge1 Al2 2.6677(11) 4
Ge1 Al2 2.6677(11) .
Ge1 Al2 2.6677(11) 6
Ge1 Al2 2.6677(11) 3
Ge1 Al2 2.6677(11) 5
Ge1 Al2 2.6677(11) 2
Ge2 Al8 2.7441(12) 5_566
Ge2 Al8 2.7441(12) 6_556
Ge2 Al8 2.7441(12) 4_666
Ge2 Al3 2.7484(13) 5_566
Ge2 Al3 2.7484(13) 4_666
Ge2 Al3 2.7484(13) 6_556
Al1 Al10 2.6666(16) 4
Al1 Al10 2.6666(16) 6
Al1 Al10 2.6666(16) 5
Al1 Mn3 2.7488(8) 6
Al1 Mn3 2.7487(8) 5
Al1 Mn3 2.7488(8) 4
Al1 Al9 2.9648(13) 5
Al1 Al9 2.9648(13) 4
Al1 Al9 2.9648(13) 6
Al2 Al8 2.6219(15) .
Al2 Al7 2.6807(16) .
Al2 Al6 2.7186(16) 5
Al2 Mn2 2.7744(12) 5
Al2 Al9 2.8369(16) 5
Al2 Al9 2.8809(16) 3
Al2 Al9 2.9630(16) .
Al3 Mn1 2.5334(12) 4_666
Al3 Al4 2.6223(16) 5_556
Al3 Al4 2.6230(16) 3
Al3 Al4 2.6734(15) 6_656
Al3 Al12 2.7484(13) 4_666
Al3 Ge2 2.7484(13) 4_666
Al3 Al7 2.7990(16) .
Al3 Al8 2.9037(15) 2_655
Al3 Al3 2.946(2) 4_656
Al4 Mn3 2.5288(13) 2
Al4 Al3 2.6223(16) 6_556
Al4 Al3 2.6230(16) 2
Al4 Al10 2.6541(16) .
Al4 Al3 2.6734(15) 5_566
Al4 Al10 2.7777(16) 6_556
Al4 Al5 2.8496(16) .
Al4 Al8 2.9151(16) 6_556
Al4 Al5 2.9393(16) 2_665
Al5 Mn2 2.4370(12) 3_565
Al5 Al9 2.7716(16) 3_565
Al5 Al7 2.8270(16) 2
Al5 Al8 2.8385(16) 3_565
Al5 Al5 2.859(2) 3_565
Al5 Al5 2.859(2) 2_665
Al5 Al4 2.9393(16) 3_565
Al6 Mn2 2.5295(12) 3_565
Al6 Mn2 2.6172(12) 6
Al6 Al2 2.7186(16) 6
Al6 Al9 2.8052(16) .
Al6 Al6 2.8405(19) 2_665
Al6 Al6 2.8405(19) 3_565
Al6 Al7 2.9432(15) 5_565
Al6 Al7 2.9524(15) 2
Al7 Mn2 2.5286(12) 5
Al7 Mn2 2.6658(12) 2_655
Al7 Al8 2.7443(16) 2_655
Al7 Al5 2.8270(16) 3
Al7 Al9 2.9148(16) 3
Al7 Al6 2.9432(15) 6_655
Al7 Al6 2.9524(15) 3
Al7 Al12 2.9707(12) 4_666
Al8 Al12 2.7441(12) 4_666
Al8 Ge2 2.7441(12) 4_666
Al8 Al7 2.7443(16) 3_665
Al8 Al10 2.7999(15) .
Al8 Al5 2.8385(16) 2_665
Al8 Al3 2.9037(16) 3_665
Al8 Al4 2.9151(16) 5_556
Al8 Al9 2.9969(16) .
Al9 Mn3 2.3819(12) 2
Al9 Al10 2.7493(16) .
Al9 Al5 2.7716(16) 2_665
Al9 Al2 2.8369(16) 6
Al9 Al2 2.8809(16) 2
Al9 Al7 2.9148(16) 2
Al9 Al1 2.9648(13) 4
Al10 Al10 2.5964(16) 6_556
Al10 Al10 2.5964(16) 5_556
Al10 Mn3 2.6290(12) 6_556
Al10 Mn3 2.6454(13) 2
Al10 Al1 2.6666(16) 4
Al10 Al4 2.7777(16) 5_556
